data_2214751
loop_
_publ_author_name
'B. Thimme Gowda'
'K. S. Babitha'
'Ingrid Svoboda'
'Hartmut Fuess'

_publ_section_title
;
 Potassium 4-chlorobenzenesulfonate
;
_journal_coeditor_code IM2021
_journal_issue 8
_journal_name_full 'Acta Crystallographica Section E'
_journal_page_first m2222
_journal_page_last m2222
_journal_paper_doi 10.1107/S1600536807035830
_journal_volume 63
_journal_year 2007
_chemical_formula_iupac '[K (C6 H4 Cl O3 S)]'
_chemical_formula_moiety 'C6 H4 Cl  K O3 S '
_chemical_formula_sum 'C6 H4 Cl K O3 S'
_chemical_formula_weight 230.70
_chemical_name_common 'Potassium 4-chloro-benzenesulfonate'
_chemical_name_systematic
;
poly[\m~4~-4-chlorobenzenesulfonato-potassium(I)]
;
_space_group_IT_number 11
_symmetry_cell_setting monoclinic
_symmetry_space_group_name_Hall '-P 2yb'
_symmetry_space_group_name_H-M 'P 1 21/m 1'
_atom_sites_solution_hydrogens geom
_atom_sites_solution_primary direct
_atom_sites_solution_secondary difmap
_audit_creation_method SHELXL97
_cell_angle_alpha 90.00
_cell_angle_beta 97.236(8)
_cell_angle_gamma 90.00
_cell_formula_units_Z 2
_cell_length_a 6.1688(6)
_cell_length_b 6.8130(10)
_cell_length_c 9.8040(10)
_cell_measurement_reflns_used 3635
_cell_measurement_temperature 303(2)
_cell_measurement_theta_max 27.392
_cell_measurement_theta_min 2.141
_cell_volume 408.76(8)
_computing_cell_refinement 'CrysAlis RED (Oxford Diffraction, 2006)'
_computing_data_collection 'CrysAlis CCD (Oxford Diffraction, 2006)'
_computing_data_reduction 'CrysAlis RED'
_computing_molecular_graphics 'PLATON (Spek 2003) and ORTEP-3 (Farrugia, 1997)'
_computing_publication_material SHELXL97
_computing_structure_refinement 'SHELXL97 (Sheldrick, 1997)'
_computing_structure_solution 'SHELXS97 (Sheldrick, 1997)'
_diffrn_ambient_temperature 303(2)
_diffrn_detector_area_resol_mean 8.4012
_diffrn_measured_fraction_theta_full 0.999
_diffrn_measured_fraction_theta_max 0.999
_diffrn_measurement_device_type
;
Oxford Diffraction Xcalibur diffractometer with Sapphire CCD detector
;
_diffrn_measurement_method
;
Rotation method data acquisition using \w and \f
;
_diffrn_radiation_monochromator graphite
_diffrn_radiation_source 'Enhance (Mo) X-ray Source'
_diffrn_radiation_type MoK\a
_diffrn_radiation_wavelength 0.71073
_diffrn_reflns_av_R_equivalents 0.0309
_diffrn_reflns_av_sigmaI/netI 0.0149
_diffrn_reflns_limit_h_max 7
_diffrn_reflns_limit_h_min -7
_diffrn_reflns_limit_k_max 8
_diffrn_reflns_limit_k_min -8
_diffrn_reflns_limit_l_max 12
_diffrn_reflns_limit_l_min -12
_diffrn_reflns_number 6343
_diffrn_reflns_theta_full 26.34
_diffrn_reflns_theta_max 26.34
_diffrn_reflns_theta_min 3.33
_diffrn_standards_decay_% 0
_exptl_absorpt_coefficient_mu 1.188
_exptl_absorpt_correction_T_max 0.9321
_exptl_absorpt_correction_T_min 0.6229
_exptl_absorpt_correction_type multi-scan
_exptl_absorpt_process_details
;
(CrysAlis RED; Oxford Diffraction, 2006)
;
_exptl_crystal_colour colourless
_exptl_crystal_density_diffrn 1.874
_exptl_crystal_density_method 'not measured'
_exptl_crystal_description prism
_exptl_crystal_F_000 232
_exptl_crystal_size_max 0.44
_exptl_crystal_size_mid 0.32
_exptl_crystal_size_min 0.06
_refine_diff_density_max 0.549
_refine_diff_density_min -0.530
_refine_ls_extinction_method none
_refine_ls_goodness_of_fit_ref 1.091
_refine_ls_hydrogen_treatment constr
_refine_ls_matrix_type full
_refine_ls_number_parameters 73
_refine_ls_number_reflns 912
_refine_ls_number_restraints 0
_refine_ls_restrained_S_all 1.091
_refine_ls_R_factor_all 0.0435
_refine_ls_R_factor_gt 0.0366
_refine_ls_shift/su_max 0.003
_refine_ls_shift/su_mean 0.000
_refine_ls_structure_factor_coef Fsqd
_refine_ls_weighting_details 'calc w = 1/[\s^2^(Fo^2^)+(0.0419P)^2^+0.7009P] where P=(Fo^2^+2Fc^2^)/3'
_refine_ls_weighting_scheme calc
_refine_ls_wR_factor_gt 0.0938
_refine_ls_wR_factor_ref 0.0984
_reflns_number_gt 799
_reflns_number_total 912
_reflns_threshold_expression I>2\s(I)
_cod_data_source_file im2021.cif
_cod_data_source_block I
_cod_original_sg_symbol_Hall -P2yb
_cod_original_sg_symbol_H-M 'P 21/m'
_cod_database_code 2214751
_cod_database_fobs_code 2214751

loop_
_symmetry_equiv_pos_as_xyz
'x, y, z'
'-x, y+1/2, -z'
'-x, -y, -z'
'x, -y-1/2, z'

loop_
_atom_site_type_symbol
_atom_site_label
_atom_site_fract_x
_atom_site_fract_y
_atom_site_fract_z
_atom_site_U_iso_or_equiv
_atom_site_adp_type
_atom_site_calc_flag
_atom_site_refinement_flags
_atom_site_occupancy
K K1 0.79613(14) 0.2500 1.00401(9) 0.0328(3) Uani d S 1
Cl Cl1 0.27258(19) 0.2500 0.84491(10) 0.0466(3) Uani d S 1
S S1 0.29017(16) 0.2500 0.20716(9) 0.0281(3) Uani d S 1
O O1 0.1741(4) 0.4253(3) 0.15569(19) 0.0422(5) Uani d . 1
O O3 0.5178(5) 0.2500 0.1871(3) 0.0492(9) Uani d S 1
C C1 0.2845(4) 0.2500 0.38707(19) 0.0262(8) Uani d SG 1
C C2 0.4690(4) 0.1982(4) 0.4761(3) 0.0287(15) Uani d PG 0.50
H H2 0.5946 0.1567 0.4411 0.034 Uiso d PR 0.50
C C3 0.4658(4) 0.2084(7) 0.6175(2) 0.034(2) Uani d PG 0.50
H H3 0.5892 0.1737 0.6770 0.041 Uiso d PR 0.50
C C4 0.2781(5) 0.2704(8) 0.6697(2) 0.0252(11) Uani d PG 0.50
C C5 0.0935(4) 0.3223(7) 0.5807(3) 0.0343(13) Uani d PG 0.50
H H5 -0.0321 0.3638 0.6157 0.041 Uiso d PR 0.50
C C6 0.0968(4) 0.3120(4) 0.4394(3) 0.0304(12) Uani d PG 0.50
H H6 -0.0267 0.3467 0.3798 0.037 Uiso d PR 0.50

loop_
_atom_site_aniso_label
_atom_site_aniso_U_11
_atom_site_aniso_U_22
_atom_site_aniso_U_33
_atom_site_aniso_U_12
_atom_site_aniso_U_13
_atom_site_aniso_U_23
K1 0.0309(5) 0.0356(5) 0.0326(5) 0.000 0.0069(3) 0.000
Cl1 0.0505(6) 0.0685(8) 0.0223(5) 0.000 0.0102(4) 0.000
S1 0.0327(5) 0.0315(5) 0.0200(4) 0.000 0.0031(3) 0.000
O1 0.0594(13) 0.0351(12) 0.0305(10) 0.0043(10) 0.0001(9) 0.0074(9)
O3 0.0364(16) 0.083(3) 0.0302(15) 0.000 0.0105(13) 0.000
C1 0.0314(19) 0.0275(19) 0.0198(17) 0.000 0.0031(14) 0.000
C2 0.027(2) 0.033(4) 0.027(2) 0.0067(18) 0.0070(18) -0.0005(18)
C3 0.033(2) 0.040(7) 0.029(2) 0.008(2) -0.0001(18) 0.003(2)
C4 0.035(2) 0.019(3) 0.0221(18) 0.005(3) 0.0055(15) 0.006(3)
C5 0.030(2) 0.043(3) 0.030(3) 0.002(2) 0.006(2) -0.001(2)
C6 0.028(2) 0.030(3) 0.032(3) 0.0013(18) 0.001(2) -0.0009(19)

loop_
_atom_type_symbol
_atom_type_description
_atom_type_scat_dispersion_real
_atom_type_scat_dispersion_imag
_atom_type_scat_source
C C 0.0033 0.0016 'International Tables Vol C Tables 4.2.6.8 and 6.1.1.4'
H H 0.0000 0.0000 'International Tables Vol C Tables 4.2.6.8 and 6.1.1.4'
Cl Cl 0.1484 0.1585 'International Tables Vol C Tables 4.2.6.8 and 6.1.1.4'
K K 0.2009 0.2494 'International Tables Vol C Tables 4.2.6.8 and 6.1.1.4'
O O 0.0106 0.0060 'International Tables Vol C Tables 4.2.6.8 and 6.1.1.4'
S S 0.1246 0.1234 'International Tables Vol C Tables 4.2.6.8 and 6.1.1.4'

loop_
_geom_angle_atom_site_label_1
_geom_angle_atom_site_label_2
_geom_angle_atom_site_label_3
_geom_angle_site_symmetry_1
_geom_angle_site_symmetry_3
_geom_angle
O3 K1 O1 1_556 2_646 119.17(6)
O3 K1 O1 1_556 3_666 119.17(5)
O1 K1 O1 2_646 3_666 108.27(9)
O3 K1 O1 1_556 1_656 101.76(8)
O1 K1 O1 2_646 1_656 121.78(5)
O1 K1 O1 3_666 1_656 81.41(6)
O3 K1 O1 1_556 4_666 101.76(8)
O1 K1 O1 2_646 4_666 81.41(6)
O1 K1 O1 3_666 4_666 121.78(5)
O1 K1 O1 1_656 4_666 49.30(9)
O3 K1 Cl1 1_556 . 69.54(7)
O1 K1 Cl1 2_646 . 82.28(5)
O1 K1 Cl1 3_666 . 82.28(5)
O1 K1 Cl1 1_656 . 154.30(5)
O1 K1 Cl1 4_666 . 154.30(5)
O3 K1 S1 1_556 1_656 102.25(7)
O1 K1 S1 2_646 1_656 102.38(5)
O1 K1 S1 3_666 1_656 102.38(5)
O1 K1 S1 1_656 1_656 24.66(4)
O1 K1 S1 4_666 1_656 24.66(4)
Cl1 K1 S1 . 1_656 171.79(4)
O3 K1 Cl1 1_556 1_655 163.75(8)
O1 K1 Cl1 2_646 1_655 67.86(5)
O1 K1 Cl1 3_666 1_655 67.86(5)
O1 K1 Cl1 1_656 1_655 63.67(5)
O1 K1 Cl1 4_666 1_655 63.67(5)
Cl1 K1 Cl1 . 1_655 126.71(4)
S1 K1 Cl1 1_656 1_655 61.51(3)
O3 K1 Cl1 1_556 3_667 67.43(2)
O1 K1 Cl1 2_646 3_667 168.32(5)
O1 K1 Cl1 3_666 3_667 60.71(5)
O1 K1 Cl1 1_656 3_667 62.77(5)
O1 K1 Cl1 4_666 3_667 107.35(5)
Cl1 K1 Cl1 . 3_667 91.89(2)
S1 K1 Cl1 1_656 3_667 84.67(2)
Cl1 K1 Cl1 1_655 3_667 108.57(2)
O3 K1 Cl1 1_556 3_657 67.43(2)
O1 K1 Cl1 2_646 3_657 60.71(5)
O1 K1 Cl1 3_666 3_657 168.32(5)
O1 K1 Cl1 1_656 3_657 107.35(5)
O1 K1 Cl1 4_666 3_657 62.77(5)
Cl1 K1 Cl1 . 3_657 91.89(2)
S1 K1 Cl1 1_656 3_657 84.67(2)
Cl1 K1 Cl1 1_655 3_657 108.57(2)
Cl1 K1 Cl1 3_667 3_657 129.93(4)
O3 K1 K1 1_556 3_767 116.83(4)
O1 K1 K1 2_646 3_767 123.87(6)
O1 K1 K1 3_666 3_767 41.89(5)
O1 K1 K1 1_656 3_767 39.52(4)
O1 K1 K1 4_666 3_767 84.18(5)
Cl1 K1 K1 . 3_767 121.47(2)
S1 K1 K1 1_656 3_767 61.60(2)
Cl1 K1 K1 1_655 3_767 57.17(2)
Cl1 K1 K1 3_667 3_767 51.400(19)
Cl1 K1 K1 3_657 3_767 146.26(4)
O3 K1 K1 1_556 3_757 116.83(4)
O1 K1 K1 2_646 3_757 41.89(5)
O1 K1 K1 3_666 3_757 123.87(6)
O1 K1 K1 1_656 3_757 84.18(5)
O1 K1 K1 4_666 3_757 39.52(4)
Cl1 K1 K1 . 3_757 121.47(2)
S1 K1 K1 1_656 3_757 61.60(2)
Cl1 K1 K1 1_655 3_757 57.17(2)
Cl1 K1 K1 3_667 3_757 146.26(4)
Cl1 K1 K1 3_657 3_757 51.400(19)
K1 K1 K1 3_767 3_757 106.88(4)
C4 Cl1 C4 4_565 . 9.3(3)
C4 Cl1 K1 4_565 . 108.62(11)
C4 Cl1 K1 . . 108.62(11)
C4 Cl1 K1 4_565 1_455 124.49(12)
C4 Cl1 K1 . 1_455 124.49(11)
K1 Cl1 K1 . 1_455 126.71(4)
C4 Cl1 K1 4_565 3_667 118.81(18)
C4 Cl1 K1 . 3_667 109.62(17)
K1 Cl1 K1 . 3_667 88.11(2)
K1 Cl1 K1 1_455 3_667 71.43(2)
C4 Cl1 K1 4_565 3_657 109.62(17)
C4 Cl1 K1 . 3_657 118.81(18)
K1 Cl1 K1 . 3_657 88.11(2)
K1 Cl1 K1 1_455 3_657 71.43(2)
K1 Cl1 K1 3_667 3_657 129.93(4)
O3 S1 O1 . 4_565 113.52(11)
O3 S1 O1 . . 113.52(11)
O1 S1 O1 4_565 . 110.91(18)
O3 S1 C1 . . 106.12(15)
O1 S1 C1 4_565 . 106.03(10)
O1 S1 C1 . . 106.03(10)
O3 S1 K1 . 1_454 137.00(13)
O1 S1 K1 4_565 1_454 55.48(9)
O1 S1 K1 . 1_454 55.48(9)
C1 S1 K1 . 1_454 116.88(10)
S1 O1 K1 . 3_666 143.24(13)
S1 O1 K1 . 1_454 99.86(11)
K1 O1 K1 3_666 1_454 98.59(6)
S1 O3 K1 . 1_554 145.25(18)
C2 C1 C2 . 4_565 29.4(2)
C2 C1 C6 . 4_565 110.21(9)
C2 C1 C6 4_565 4_565 120.00(7)
C2 C1 C6 . . 120.0
C2 C1 C6 4_565 . 110.21(10)
C6 C1 C6 4_565 . 35.4(2)
C2 C1 S1 . . 120.59(16)
C2 C1 S1 4_565 . 120.59(16)
C6 C1 S1 4_565 . 119.33(16)
C6 C1 S1 . . 119.33(15)
C2 C2 C1 4_565 . 75.3
C2 C2 C3 4_565 . 87.1
C1 C2 C3 . . 120.0
C2 C2 C3 4_565 4_565 65.4(3)
C1 C2 C3 . 4_565 111.15(16)
C3 C2 C3 . 4_565 21.8(3)
C2 C2 H2 4_565 . 107.7
C1 C2 H2 . . 120.0
C3 C2 H2 . . 120.0
C3 C2 H2 4_565 . 124.6
C3 C3 C4 4_565 4_565 83.8(5)
C3 C3 C4 4_565 . 72.3
C4 C3 C4 4_565 . 11.5(5)
C3 C3 C2 4_565 . 92.9
C4 C3 C2 4_565 . 120.8
C4 C3 C2 . . 120.0
C3 C3 C2 4_565 4_565 65.4(2)
C4 C3 C2 4_565 4_565 114.5(3)
C4 C3 C2 . 4_565 108.33(10)
C2 C3 C2 . 4_565 27.5(2)
C3 C3 H3 4_565 . 104.7
C4 C3 H3 4_565 . 117.9
C4 C3 H3 . . 120.0
C2 C3 H3 . . 120.0
C2 C3 H3 4_565 . 124.9
C4 C4 C3 4_565 4_565 96.2(4)
C4 C4 C5 4_565 . 104.7
C3 C4 C5 4_565 . 114.44(14)
C4 C4 C3 4_565 . 72.3
C3 C4 C3 4_565 . 23.9(4)
C5 C4 C3 . . 120.0
C4 C4 C5 4_565 4_565 64.8(3)
C3 C4 C5 4_565 4_565 117.31(19)
C5 C4 C5 . 4_565 39.9(3)
C3 C4 C5 . 4_565 105.45(15)
C4 C4 Cl1 4_565 . 85.4(3)
C3 C4 Cl1 4_565 . 121.20(18)
C5 C4 Cl1 . . 121.86(18)
C3 C4 Cl1 . . 117.62(19)
C5 C4 Cl1 4_565 . 116.1(3)
C5 C5 C4 4_565 . 75.3
C5 C5 C6 4_565 . 87.1
C4 C5 C6 . . 120.0
C5 C5 C4 4_565 4_565 64.8(4)
C4 C5 C4 . 4_565 10.5(4)
C6 C5 C4 . 4_565 117.29(11)
C5 C5 C6 4_565 4_565 56.61(17)
C4 C5 C6 . 4_565 106.79(9)
C6 C5 C6 . 4_565 30.52(17)
C4 C5 C6 4_565 4_565 99.6(3)
C5 C5 H5 4_565 . 107.7
C4 C5 H5 . . 120.0
C6 C5 H5 . . 120.0
C4 C5 H5 4_565 . 121.7
C6 C5 H5 4_565 . 124.9
C6 C6 C5 4_565 . 92.9
C6 C6 C1 4_565 . 72.3
C5 C6 C1 . . 120.0
C6 C6 C5 4_565 4_565 56.6(3)
C5 C6 C5 . 4_565 36.3(3)
C1 C6 C5 . 4_565 103.76(14)
C6 C6 H6 4_565 . 104.7
C5 C6 H6 . . 120.0
C1 C6 H6 . . 120.0
C5 C6 H6 4_565 . 124.6

loop_
_geom_bond_atom_site_label_1
_geom_bond_atom_site_label_2
_geom_bond_site_symmetry_2
_geom_bond_distance
K1 O3 1_556 2.636(3)
K1 O1 2_646 2.730(2)
K1 O1 3_666 2.730(2)
K1 O1 1_656 2.864(2)
K1 O1 4_666 2.864(2)
K1 Cl1 . 3.4051(14)
K1 S1 1_656 3.4243(13)
K1 Cl1 1_655 3.4967(14)
K1 Cl1 3_667 3.7598(7)
K1 Cl1 3_657 3.7598(7)
K1 K1 3_767 4.2411(11)
K1 K1 3_757 4.2411(11)
Cl1 C4 4_565 1.728(2)
Cl1 C4 . 1.728(2)
Cl1 K1 1_455 3.4967(14)
Cl1 K1 3_667 3.7598(7)
Cl1 K1 3_657 3.7598(7)
S1 O3 . 1.442(3)
S1 O1 4_565 1.450(2)
S1 O1 . 1.450(2)
S1 C1 . 1.769(2)
S1 K1 1_454 3.4243(13)
O1 K1 3_666 2.730(2)
O1 K1 1_454 2.864(2)
O3 K1 1_554 2.636(3)
C1 C2 . 1.3900
C1 C2 4_565 1.3900(15)
C1 C6 4_565 1.3900(18)
C1 C6 . 1.3900
C2 C3 . 1.3900
C2 C3 4_565 1.527(4)
C2 H2 . 0.9300
C3 C4 4_565 1.3320(12)
C3 C4 . 1.3900
C3 C2 4_565 1.527(3)
C3 H3 . 0.9300
C4 C3 4_565 1.3320(11)
C4 C5 . 1.3900
C4 C5 4_565 1.485(4)
C5 C6 . 1.3900
C5 C4 4_565 1.485(4)
C5 C6 4_565 1.663(3)
C5 H5 . 0.9300
C6 C5 4_565 1.663(5)
C6 H6 . 0.9300

loop_
_geom_torsion_atom_site_label_1
_geom_torsion_atom_site_label_2
_geom_torsion_atom_site_label_3
_geom_torsion_atom_site_label_4
_geom_torsion_site_symmetry_1
_geom_torsion_site_symmetry_4
_geom_torsion
O3 K1 Cl1 C4 1_556 4_565 -175.12(19)
O1 K1 Cl1 C4 2_646 4_565 -49.98(19)
O1 K1 Cl1 C4 3_666 4_565 59.75(19)
O1 K1 Cl1 C4 1_656 4_565 110.8(2)
O1 K1 Cl1 C4 4_666 4_565 -101.0(2)
S1 K1 Cl1 C4 1_656 4_565 -175.12(19)
Cl1 K1 Cl1 C4 1_655 4_565 4.88(19)
Cl1 K1 Cl1 C4 3_667 4_565 119.85(19)
Cl1 K1 Cl1 C4 3_657 4_565 -110.09(19)
K1 K1 Cl1 C4 3_767 4_565 75.22(19)
K1 K1 Cl1 C4 3_757 4_565 -65.46(19)
O3 K1 Cl1 C4 1_556 . 175.12(18)
O1 K1 Cl1 C4 2_646 . -59.75(19)
O1 K1 Cl1 C4 3_666 . 49.98(19)
O1 K1 Cl1 C4 1_656 . 101.0(2)
O1 K1 Cl1 C4 4_666 . -110.8(2)
S1 K1 Cl1 C4 1_656 . 175.12(18)
Cl1 K1 Cl1 C4 1_655 . -4.88(18)
Cl1 K1 Cl1 C4 3_667 . 110.09(18)
Cl1 K1 Cl1 C4 3_657 . -119.85(18)
K1 K1 Cl1 C4 3_767 . 65.46(19)
K1 K1 Cl1 C4 3_757 . -75.22(19)
O3 K1 Cl1 K1 1_556 1_455 0.0
O1 K1 Cl1 K1 2_646 1_455 125.13(5)
O1 K1 Cl1 K1 3_666 1_455 -125.13(5)
O1 K1 Cl1 K1 1_656 1_455 -74.13(12)
O1 K1 Cl1 K1 4_666 1_455 74.13(12)
S1 K1 Cl1 K1 1_656 1_455 0.0000(10)
Cl1 K1 Cl1 K1 1_655 1_455 180.0
Cl1 K1 Cl1 K1 3_667 1_455 -65.031(18)
Cl1 K1 Cl1 K1 3_657 1_455 65.031(18)
K1 K1 Cl1 K1 3_767 1_455 -109.66(3)
K1 K1 Cl1 K1 3_757 1_455 109.66(3)
O3 K1 Cl1 K1 1_556 3_667 65.031(18)
O1 K1 Cl1 K1 2_646 3_667 -169.83(5)
O1 K1 Cl1 K1 3_666 3_667 -60.10(5)
O1 K1 Cl1 K1 1_656 3_667 -9.10(11)
O1 K1 Cl1 K1 4_666 3_667 139.16(12)
S1 K1 Cl1 K1 1_656 3_667 65.031(19)
Cl1 K1 Cl1 K1 1_655 3_667 -114.969(18)
Cl1 K1 Cl1 K1 3_667 3_667 0.0
Cl1 K1 Cl1 K1 3_657 3_667 130.06(4)
K1 K1 Cl1 K1 3_767 3_667 -44.63(3)
K1 K1 Cl1 K1 3_757 3_667 174.69(4)
O3 K1 Cl1 K1 1_556 3_657 -65.031(18)
O1 K1 Cl1 K1 2_646 3_657 60.10(5)
O1 K1 Cl1 K1 3_666 3_657 169.83(5)
O1 K1 Cl1 K1 1_656 3_657 -139.16(12)
O1 K1 Cl1 K1 4_666 3_657 9.10(11)
S1 K1 Cl1 K1 1_656 3_657 -65.031(19)
Cl1 K1 Cl1 K1 1_655 3_657 114.969(18)
Cl1 K1 Cl1 K1 3_667 3_657 -130.06(4)
Cl1 K1 Cl1 K1 3_657 3_657 0.0
K1 K1 Cl1 K1 3_767 3_657 -174.69(4)
K1 K1 Cl1 K1 3_757 3_657 44.63(3)
O3 S1 O1 K1 . 3_666 12.9(3)
O1 S1 O1 K1 4_565 3_666 -116.33(19)
C1 S1 O1 K1 . 3_666 129.01(19)
K1 S1 O1 K1 1_454 3_666 -119.1(2)
O3 S1 O1 K1 . 1_454 131.96(13)
O1 S1 O1 K1 4_565 1_454 2.75(18)
C1 S1 O1 K1 . 1_454 -111.92(10)
O1 S1 O3 K1 4_565 1_554 63.94(11)
O1 S1 O3 K1 . 1_554 -63.94(11)
C1 S1 O3 K1 . 1_554 180.0
K1 S1 O3 K1 1_454 1_554 0.0
O3 S1 C1 C2 . . -17.16(15)
O1 S1 C1 C2 4_565 . 103.86(19)
O1 S1 C1 C2 . . -138.18(18)
K1 S1 C1 C2 1_454 . 162.84(15)
O3 S1 C1 C2 . 4_565 17.16(13)
O1 S1 C1 C2 4_565 4_565 138.18(16)
O1 S1 C1 C2 . 4_565 -103.86(17)
K1 S1 C1 C2 1_454 4_565 -162.84(13)
O3 S1 C1 C6 . 4_565 -159.59(12)
O1 S1 C1 C6 4_565 4_565 -38.57(16)
O1 S1 C1 C6 . 4_565 79.39(15)
K1 S1 C1 C6 1_454 4_565 20.41(12)
O3 S1 C1 C6 . . 159.59(15)
O1 S1 C1 C6 4_565 . -79.39(17)
O1 S1 C1 C6 . . 38.57(18)
K1 S1 C1 C6 1_454 . -20.41(15)
C6 C1 C2 C2 4_565 4_565 -115.6(2)
C6 C1 C2 C2 . 4_565 -77.8
S1 C1 C2 C2 . 4_565 98.93(14)
C2 C1 C2 C3 4_565 . 77.8
C6 C1 C2 C3 4_565 . -37.8(2)
C6 C1 C2 C3 . . 0.0
S1 C1 C2 C3 . . 176.72(14)
C2 C1 C2 C3 4_565 4_565 55.7(3)
C6 C1 C2 C3 4_565 4_565 -59.9(4)
C6 C1 C2 C3 . 4_565 -22.1(3)
S1 C1 C2 C3 . 4_565 154.6(2)
C2 C2 C3 C3 4_565 4_565 0.0
C1 C2 C3 C3 . 4_565 -71.2
C2 C2 C3 C4 4_565 4_565 84.5(5)
C1 C2 C3 C4 . 4_565 13.3(5)
C3 C2 C3 C4 4_565 4_565 84.5(5)
C2 C2 C3 C4 4_565 . 71.2
C1 C2 C3 C4 . . 0.0
C3 C2 C3 C4 4_565 . 71.2
C1 C2 C3 C2 . 4_565 -71.2
C3 C2 C3 C2 4_565 4_565 0.0
C3 C3 C4 C4 4_565 4_565 180.0
C2 C3 C4 C4 . 4_565 97.1
C2 C3 C4 C4 4_565 4_565 124.51(19)
C4 C3 C4 C3 4_565 4_565 180.0
C2 C3 C4 C3 . 4_565 -82.9
C2 C3 C4 C3 4_565 4_565 -55.49(19)
C3 C3 C4 C5 4_565 . 82.9
C4 C3 C4 C5 4_565 . -97.1
C2 C3 C4 C5 . . 0.0
C2 C3 C4 C5 4_565 . 27.41(19)
C3 C3 C4 C5 4_565 4_565 123.5(3)
C4 C3 C4 C5 4_565 4_565 -56.5(3)
C2 C3 C4 C5 . 4_565 40.6(3)
C2 C3 C4 C5 4_565 4_565 68.0(4)
C3 C3 C4 Cl1 4_565 . -105.2(3)
C4 C3 C4 Cl1 4_565 . 74.8(3)
C2 C3 C4 Cl1 . . 171.9(3)
C2 C3 C4 Cl1 4_565 . -160.7(4)
K1 Cl1 C4 C4 . 4_565 91.56(15)
K1 Cl1 C4 C4 1_455 4_565 -93.19(18)
K1 Cl1 C4 C4 3_667 4_565 -173.67(15)
K1 Cl1 C4 C4 3_657 4_565 -6.81(15)
C4 Cl1 C4 C3 4_565 4_565 -94.5(6)
K1 Cl1 C4 C3 . 4_565 -2.9(6)
K1 Cl1 C4 C3 1_455 4_565 172.3(5)
K1 Cl1 C4 C3 3_667 4_565 91.9(6)
K1 Cl1 C4 C3 3_657 4_565 -101.3(6)
C4 Cl1 C4 C5 4_565 . 104.46(18)
K1 Cl1 C4 C5 . . -163.98(18)
K1 Cl1 C4 C5 1_455 . 11.3(3)
K1 Cl1 C4 C5 3_667 . -69.2(2)
K1 Cl1 C4 C5 3_657 . 97.7(2)
C4 Cl1 C4 C3 4_565 . -67.25(16)
K1 Cl1 C4 C3 . . 24.3(2)
K1 Cl1 C4 C3 1_455 . -160.44(14)
K1 Cl1 C4 C3 3_667 . 119.08(18)
K1 Cl1 C4 C3 3_657 . -74.1(2)
C4 Cl1 C4 C5 4_565 4_565 59.0(4)
K1 Cl1 C4 C5 . 4_565 150.6(3)
K1 Cl1 C4 C5 1_455 4_565 -34.2(5)
K1 Cl1 C4 C5 3_667 4_565 -114.7(4)
K1 Cl1 C4 C5 3_657 4_565 52.2(4)
C4 C4 C5 C5 4_565 4_565 0.0
C3 C4 C5 C5 4_565 4_565 104.0(4)
C3 C4 C5 C5 . 4_565 77.8
Cl1 C4 C5 C5 . 4_565 -93.7(3)
C4 C4 C5 C6 4_565 . -77.8
C3 C4 C5 C6 4_565 . 26.2(4)
C3 C4 C5 C6 . . 0.0
C5 C4 C5 C6 4_565 . -77.8
Cl1 C4 C5 C6 . . -171.5(3)
C3 C4 C5 C4 4_565 4_565 104.0(4)
C3 C4 C5 C4 . 4_565 77.8
C5 C4 C5 C4 4_565 4_565 0.0
Cl1 C4 C5 C4 . 4_565 -93.7(3)
C4 C4 C5 C6 4_565 4_565 -47.66(15)
C3 C4 C5 C6 4_565 4_565 56.4(5)
C3 C4 C5 C6 . 4_565 30.14(15)
C5 C4 C5 C6 4_565 4_565 -47.66(15)
Cl1 C4 C5 C6 . 4_565 -141.4(4)
C5 C5 C6 C6 4_565 4_565 0.0
C4 C5 C6 C6 . 4_565 71.2
C4 C5 C6 C6 4_565 4_565 59.7(4)
C5 C5 C6 C1 4_565 . -71.2
C4 C5 C6 C1 . . 0.0
C4 C5 C6 C1 4_565 . -11.5(4)
C6 C5 C6 C1 4_565 . -71.2
C4 C5 C6 C5 . 4_565 71.2
C4 C5 C6 C5 4_565 4_565 59.7(4)
C6 C5 C6 C5 4_565 4_565 0.0
C2 C1 C6 C6 . 4_565 -82.9
C2 C1 C6 C6 4_565 4_565 -113.7(2)
S1 C1 C6 C6 . 4_565 100.33(14)
C2 C1 C6 C5 . . 0.0
C2 C1 C6 C5 4_565 . -30.8(2)
C6 C1 C6 C5 4_565 . 82.9
S1 C1 C6 C5 . . -176.76(14)
C2 C1 C6 C5 . 4_565 -35.2(2)
C2 C1 C6 C5 4_565 4_565 -66.0(3)
C6 C1 C6 C5 4_565 4_565 47.7(2)
S1 C1 C6 C5 . 4_565 148.04(16)
